data_1560758
loop_
_publ_author_name
'Thomas-Hargreaves, Lewis R.'
'Giansiracusa, Marcus J.'
'Gregson, Matthew'
'Zanda, Emanuele'
'O'Donnell, Felix'
'Wooles, Ashley J.'
'Chilton, Nicholas F.'
'Liddle, Stephen T.'

_publ_section_title
;
 Correlating axial and equatorial ligand field effects to the
 single-molecule magnet performances of a family of dysprosium
 bis-methanediide complexes
;
_journal_issue 11
_journal_name_full 'Chemical Science'
_journal_page_first 3911
_journal_page_last 3920
_journal_paper_doi 10.1039/D1SC00238D
_journal_volume 12
_journal_year 2021
_chemical_formula_moiety 'C50 H40 P4 S4 Y, C12 H30 Na O6'
_chemical_formula_sum 'C62 H70 Na O6 P4 S4 Y'
_chemical_formula_weight 1275.20
_chemical_properties_physical Air-sensitive,Moisture-sensitive,Oxygen-sensitive
_space_group_crystal_system monoclinic
_space_group_IT_number 14
_space_group_name_Hall '-P 2ybc'
_space_group_name_H-M_alt 'P 1 21/c 1'
_atom_sites_solution_hydrogens geom
_atom_sites_solution_primary dual
_atom_sites_solution_secondary difmap
_audit_creation_date 2017-08-08
_audit_creation_method
;
Olex2 1.2
(compiled 2017.07.20 svn.r3457 for OlexSys, GUI svn.r5370)
;
_audit_update_record
;
2020-12-18 deposited with the CCDC.	2021-03-02 downloaded from the CCDC.
;
_cell_angle_alpha 90
_cell_angle_beta 110.731(3)
_cell_angle_gamma 90
_cell_formula_units_Z 4
_cell_length_a 14.1550(4)
_cell_length_b 30.9664(6)
_cell_length_c 15.6320(5)
_cell_measurement_reflns_used 8153
_cell_measurement_temperature 150(2)
_cell_measurement_theta_max 27.3860
_cell_measurement_theta_min 3.4930
_cell_volume 6408.3(3)
_computing_cell_refinement 'CrysAlisPro 1.171.39.21a (Rigaku OD, 2015)'
_computing_data_collection 'CrysAlisPro 1.171.39.21a (Rigaku OD, 2015)'
_computing_data_reduction 'CrysAlisPro 1.171.39.21a (Rigaku OD, 2015)'
_computing_molecular_graphics 'Olex2 (Dolomanov et al., 2009)'
_computing_publication_material 'Olex2 (Dolomanov et al., 2009)'
_computing_structure_refinement 'ShelXL (Sheldrick, 2015)'
_computing_structure_solution 'SHELXT 2014/5 (Sheldrick, 2014)'
_diffrn_ambient_environment N~2~
_diffrn_ambient_temperature 150(2)
_diffrn_detector 'CCD plate'
_diffrn_detector_area_resol_mean 16.1428
_diffrn_detector_type Eos
_diffrn_measured_fraction_theta_full 0.998
_diffrn_measured_fraction_theta_max 0.853
_diffrn_measurement_details
;
List of Runs (angles in degrees, time in seconds):

  # Type    Start    End  Width  t~exp~   \w     \q     \k     \f   Frames
#--------------------------------------------------------------------------
  1  \w    -44.00  43.00   1.00   10.00    --   20.02 -77.00  60.00   87
  2  \w    -17.00  25.00   1.00   10.00    --  -18.77 -99.00 -90.00   42
  3  \w     -1.00  86.00   1.00   10.00    --   20.02  37.00-150.00   87
  4  \w    -75.00 -36.00   1.00   10.00    --  -18.77-178.00-150.00   39
;
_diffrn_measurement_device 'four-circle diffractometer'
_diffrn_measurement_device_type 'SuperNova, Single source at offset/far, Eos'
_diffrn_measurement_method '\w scans'
_diffrn_orient_matrix_type 'CrysAlisPro convention (1999,Acta A55,543-557)'
_diffrn_orient_matrix_UB_11 -0.0496791000
_diffrn_orient_matrix_UB_12 -0.0071656000
_diffrn_orient_matrix_UB_13 -0.0065627000
_diffrn_orient_matrix_UB_21 -0.0200293000
_diffrn_orient_matrix_UB_22 0.0186267000
_diffrn_orient_matrix_UB_23 -0.0266232000
_diffrn_orient_matrix_UB_31 -0.0015035000
_diffrn_orient_matrix_UB_32 -0.0112441000
_diffrn_orient_matrix_UB_33 -0.0400073000
_diffrn_radiation_monochromator mirror
_diffrn_radiation_probe x-ray
_diffrn_radiation_type MoK\a
_diffrn_radiation_wavelength 0.71073
_diffrn_reflns_av_R_equivalents 0.0506
_diffrn_reflns_av_unetI/netI 0.0996
_diffrn_reflns_Laue_measured_fraction_full 0.998
_diffrn_reflns_Laue_measured_fraction_max 0.853
_diffrn_reflns_limit_h_max 10
_diffrn_reflns_limit_h_min -17
_diffrn_reflns_limit_k_max 41
_diffrn_reflns_limit_k_min -40
_diffrn_reflns_limit_l_max 21
_diffrn_reflns_limit_l_min -19
_diffrn_reflns_number 31695
_diffrn_reflns_point_group_measured_fraction_full 0.998
_diffrn_reflns_point_group_measured_fraction_max 0.853
_diffrn_reflns_theta_full 25.242
_diffrn_reflns_theta_max 29.246
_diffrn_reflns_theta_min 3.316
_diffrn_source 'micro-focus sealed X-ray tube'
_diffrn_source_type 'SuperNova (Mo) X-ray Source'
_exptl_absorpt_coefficient_mu 1.194
_exptl_absorpt_correction_T_max 1.000
_exptl_absorpt_correction_T_min 0.502
_exptl_absorpt_correction_type gaussian
_exptl_absorpt_process_details
;
CrysAlisPro 1.171.39.21a (Rigaku Oxford Diffraction, 2015)
Numerical absorption correction based on gaussian integration over
			a multifaceted crystal model
Empirical absorption correction using spherical harmonics,
 implemented in SCALE3 ABSPACK scaling algorithm.
;
_exptl_crystal_colour 'clear colourless'
_exptl_crystal_colour_lustre clear
_exptl_crystal_colour_primary colourless
_exptl_crystal_density_diffrn 1.322
_exptl_crystal_description block
_exptl_crystal_F_000 2656
_exptl_crystal_size_max 0.658
_exptl_crystal_size_mid 0.443
_exptl_crystal_size_min 0.244
_refine_diff_density_max 0.492
_refine_diff_density_min -0.735
_refine_diff_density_rms 0.081
_refine_ls_extinction_method none
_refine_ls_goodness_of_fit_ref 1.034
_refine_ls_hydrogen_treatment constr
_refine_ls_matrix_type full
_refine_ls_number_parameters 709
_refine_ls_number_reflns 14899
_refine_ls_number_restraints 0
_refine_ls_restrained_S_all 1.034
_refine_ls_R_factor_all 0.1099
_refine_ls_R_factor_gt 0.0588
_refine_ls_shift/su_max 0.002
_refine_ls_shift/su_mean 0.000
_refine_ls_structure_factor_coef Fsqd
_refine_ls_weighting_details 'w=1/[\s^2^(Fo^2^)+(0.0291P)^2^+2.6680P] where P=(Fo^2^+2Fc^2^)/3'
_refine_ls_weighting_scheme calc
_refine_ls_wR_factor_gt 0.0934
_refine_ls_wR_factor_ref 0.1104
_reflns_Friedel_coverage 0.000
_reflns_number_gt 9685
_reflns_number_total 14899
_reflns_threshold_expression 'I > 2\s(I)'
_cod_data_source_file d1sc00238d2.cif
_cod_data_source_block 3Y
_cod_depositor_comments 'Adding full bibliography for 1560749--1560758.cif.'
_cod_database_code 1560758
_manchester_internal_diff_code astl198
_manchester_internal_stl_name YLTH13
_manchester_internal_stl_number 474
_manchester_internal_coll_client LTH
_manchester_internal_coll_date 07/08/2017
_manchester_internal_process_date 08/07/2017
_manchester_internal_process_user LTH
_manchester_internal_solution_date 08/07/2017
_manchester_internal_solution_user LTH
_manchester_internal_refinement_date 08/08/2017
_manchester_internal_refinement_user LTH
_manchester_internal_validation_date 08/08/2017
_manchester_internal_validation_user LTH
_manchester_internal_archive_date 09/08/2017
_manchester_internal_archive_user AW
_shelx_shelxl_version_number 2016/6
_chemical_oxdiff_formula 'Y S4 P4 C60 H60 O8 Na'
_chemical_oxdiff_usercomment LTH
_shelx_space_group_comment
;
The symmetry employed for this shelxl refinement is uniquely defined
by the following loop, which should always be used as a source of
symmetry information in preference to the above space-group names.
They are only intended as comments.
;
_shelx_estimated_absorpt_t_max 0.759
_shelx_estimated_absorpt_t_min 0.507
_reflns_odcompleteness_completeness 99.72
_reflns_odcompleteness_iscentric 1
_reflns_odcompleteness_theta 26.32
_olex2_refinement_description
;
1. Fixed Uiso
 At 1.2 times of:
  All C(H) groups, All C(H,H) groups
 At 1.5 times of:
  All C(H,H,H) groups
2.a Secondary CH2 refined with riding coordinates:
 C52(H52A,H52B), C53(H53A,H53B), C56(H56A,H56B), C57(H57A,H57B), C60(H60A,
 H60B), C61(H61A,H61B)
2.b Aromatic/amide H refined with riding coordinates:
 C3(H3), C4(H4), C5(H5), C6(H6), C7(H7), C9(H9), C10(H10), C11(H11), C12(H12),
 C13(H13), C15(H15), C16(H16), C17(H17), C18(H18), C19(H19), C21(H21), C22(H22),
  C23(H23), C24(H24), C25(H25), C28(H28), C29(H29), C30(H30), C31(H31),
 C32(H32), C34(H34), C35(H35), C36(H36), C37(H37), C38(H38), C40(H40), C41(H41),
  C42(H42), C43(H43), C44(H44), C46(H46), C47(H47), C48(H48), C49(H49), C50(H50)
2.c Idealised Me refined as rotating group:
 C51(H51A,H51B,H51C), C54(H54A,H54B,H54C), C55(H55A,H55B,H55C), C58(H58A,H58B,
 H58C), C59(H59A,H59B,H59C), C62(H62A,H62B,H62C)
;
_olex2_submission_special_instructions 'No special instructions were received'
_oxdiff_exptl_absorpt_empirical_details
;
Empirical correction (ABSPACK) includes:
- Absorption correction using spherical harmonics
- Frame scaling
;
_oxdiff_exptl_absorpt_empirical_full_max 1.248
_oxdiff_exptl_absorpt_empirical_full_min 0.788

loop_
_space_group_symop_operation_xyz
'x, y, z'
'-x, y+1/2, -z+1/2'
'-x, -y, -z'
'x, -y-1/2, z-1/2'

loop_
_atom_site_label
_atom_site_type_symbol
_atom_site_fract_x
_atom_site_fract_y
_atom_site_fract_z
_atom_site_U_iso_or_equiv
_atom_site_adp_type
_atom_site_occupancy
_atom_site_site_symmetry_order
_atom_site_calc_flag
_atom_site_refinement_flags_posn
_atom_site_refinement_flags_adp
_atom_site_refinement_flags_occupancy
_atom_site_disorder_assembly
_atom_site_disorder_group
Y1 Y 0.47716(2) 0.63260(2) 0.68340(2) 0.02330(9) Uani 1 1 d . . . . .
S1 S 0.52800(7) 0.55612(3) 0.61851(6) 0.0285(2) Uani 1 1 d . . . . .
S2 S 0.57355(7) 0.70058(3) 0.80133(7) 0.0327(2) Uani 1 1 d . . . . .
S3 S 0.42291(6) 0.59793(3) 0.82321(6) 0.0280(2) Uani 1 1 d . . . . .
S4 S 0.38723(7) 0.68622(3) 0.53810(7) 0.0297(2) Uani 1 1 d . . . . .
P1 P 0.66766(7) 0.58112(3) 0.68163(7) 0.0246(2) Uani 1 1 d . . . . .
P2 P 0.69471(7) 0.66879(3) 0.79122(7) 0.0246(2) Uani 1 1 d . . . . .
P3 P 0.28348(6) 0.60598(3) 0.72491(6) 0.02116(19) Uani 1 1 d . . . . .
P4 P 0.26274(6) 0.65511(3) 0.54433(6) 0.02083(19) Uani 1 1 d . . . . .
C1 C 0.6554(2) 0.63197(10) 0.7095(2) 0.0225(7) Uani 1 1 d . . . . .
C2 C 0.7388(3) 0.57463(10) 0.6055(3) 0.0293(8) Uani 1 1 d . . . . .
C3 C 0.7205(3) 0.54060(12) 0.5440(3) 0.0371(9) Uani 1 1 d . . . . .
H3 H 0.667445 0.520749 0.538417 0.045 Uiso 1 1 calc R . . . .
C4 C 0.7805(3) 0.53571(14) 0.4904(3) 0.0491(12) Uani 1 1 d . . . . .
H4 H 0.768553 0.512231 0.448780 0.059 Uiso 1 1 calc R . . . .
C5 C 0.8559(4) 0.56428(15) 0.4973(3) 0.0601(14) Uani 1 1 d . . . . .
H5 H 0.896032 0.560788 0.460227 0.072 Uiso 1 1 calc R . . . .
C6 C 0.8741(4) 0.59822(14) 0.5578(4) 0.0624(15) Uani 1 1 d . . . . .
H6 H 0.926937 0.618037 0.562587 0.075 Uiso 1 1 calc R . . . .
C7 C 0.8155(3) 0.60363(12) 0.6119(3) 0.0455(11) Uani 1 1 d . . . . .
H7 H 0.827985 0.627228 0.653217 0.055 Uiso 1 1 calc R . . . .
C8 C 0.7381(3) 0.54717(10) 0.7788(2) 0.0258(8) Uani 1 1 d . . . . .
C9 C 0.6959(3) 0.53859(11) 0.8452(3) 0.0342(9) Uani 1 1 d . . . . .
H9 H 0.629870 0.548787 0.836771 0.041 Uiso 1 1 calc R . . . .
C10 C 0.7487(3) 0.51546(11) 0.9233(3) 0.0403(10) Uani 1 1 d . . . . .
H10 H 0.718912 0.509859 0.967909 0.048 Uiso 1 1 calc R . . . .
C11 C 0.8449(3) 0.50049(12) 0.9362(3) 0.0454(11) Uani 1 1 d . . . . .
H11 H 0.881359 0.484627 0.989790 0.054 Uiso 1 1 calc R . . . .
C12 C 0.8874(3) 0.50866(11) 0.8714(3) 0.0418(10) Uani 1 1 d . . . . .
H12 H 0.953219 0.498166 0.880110 0.050 Uiso 1 1 calc R . . . .
C13 C 0.8353(3) 0.53199(10) 0.7938(3) 0.0344(9) Uani 1 1 d . . . . .
H13 H 0.866173 0.537775 0.750034 0.041 Uiso 1 1 calc R . . . .
C14 C 0.7750(2) 0.70986(10) 0.7672(3) 0.0261(8) Uani 1 1 d . . . . .
C15 C 0.7658(3) 0.71660(10) 0.6768(3) 0.0322(9) Uani 1 1 d . . . . .
H15 H 0.722129 0.698713 0.630125 0.039 Uiso 1 1 calc R . . . .
C16 C 0.8200(3) 0.74933(11) 0.6541(3) 0.0391(10) Uani 1 1 d . . . . .
H16 H 0.813156 0.753873 0.592107 0.047 Uiso 1 1 calc R . . . .
C17 C 0.8834(3) 0.77504(11) 0.7217(3) 0.0441(11) Uani 1 1 d . . . . .
H17 H 0.920114 0.797500 0.706152 0.053 Uiso 1 1 calc R . . . .
C18 C 0.8941(3) 0.76850(11) 0.8121(3) 0.0414(10) Uani 1 1 d . . . . .
H18 H 0.938451 0.786291 0.858634 0.050 Uiso 1 1 calc R . . . .
C19 C 0.8401(3) 0.73596(10) 0.8348(3) 0.0353(9) Uani 1 1 d . . . . .
H19 H 0.847655 0.731454 0.896941 0.042 Uiso 1 1 calc R . . . .
C20 C 0.7709(3) 0.64866(10) 0.9043(3) 0.0300(8) Uani 1 1 d . . . . .
C21 C 0.8674(3) 0.63269(12) 0.9197(3) 0.0436(10) Uani 1 1 d . . . . .
H21 H 0.895648 0.634225 0.872983 0.052 Uiso 1 1 calc R . . . .
C22 C 0.9225(3) 0.61443(13) 1.0043(4) 0.0568(13) Uani 1 1 d . . . . .
H22 H 0.988426 0.603566 1.014577 0.068 Uiso 1 1 calc R . . . .
C23 C 0.8836(4) 0.61186(14) 1.0725(3) 0.0619(14) Uani 1 1 d . . . . .
H23 H 0.922644 0.599926 1.130184 0.074 Uiso 1 1 calc R . . . .
C24 C 0.7877(4) 0.62662(14) 1.0572(3) 0.0653(14) Uani 1 1 d . . . . .
H24 H 0.759470 0.624092 1.103763 0.078 Uiso 1 1 calc R . . . .
C25 C 0.7316(3) 0.64529(13) 0.9737(3) 0.0484(11) Uani 1 1 d . . . . .
H25 H 0.665659 0.655863 0.964058 0.058 Uiso 1 1 calc R . . . .
C26 C 0.2943(2) 0.61783(9) 0.6252(2) 0.0225(7) Uani 1 1 d . . . . .
C27 C 0.2104(2) 0.55718(10) 0.7251(2) 0.0224(7) Uani 1 1 d . . . . .
C28 C 0.1316(3) 0.54518(10) 0.6469(2) 0.0286(8) Uani 1 1 d . . . . .
H28 H 0.119481 0.561026 0.591961 0.034 Uiso 1 1 calc R . . . .
C29 C 0.0696(3) 0.51033(11) 0.6471(3) 0.0351(9) Uani 1 1 d . . . . .
H29 H 0.014836 0.502908 0.593100 0.042 Uiso 1 1 calc R . . . .
C30 C 0.0881(3) 0.48663(12) 0.7260(3) 0.0417(10) Uani 1 1 d . . . . .
H30 H 0.046293 0.462696 0.726363 0.050 Uiso 1 1 calc R . . . .
C31 C 0.1674(3) 0.49763(12) 0.8045(3) 0.0471(11) Uani 1 1 d . . . . .
H31 H 0.180897 0.480971 0.858560 0.056 Uiso 1 1 calc R . . . .
C32 C 0.2275(3) 0.53324(11) 0.8042(3) 0.0366(9) Uani 1 1 d . . . . .
H32 H 0.280734 0.541213 0.858802 0.044 Uiso 1 1 calc R . . . .
C33 C 0.2166(2) 0.64688(10) 0.7671(2) 0.0231(7) Uani 1 1 d . . . . .
C34 C 0.1256(3) 0.63973(11) 0.7785(3) 0.0324(9) Uani 1 1 d . . . . .
H34 H 0.095700 0.611862 0.767012 0.039 Uiso 1 1 calc R . . . .
C35 C 0.0774(3) 0.67285(12) 0.8065(3) 0.0412(10) Uani 1 1 d . . . . .
H35 H 0.014155 0.667754 0.812968 0.049 Uiso 1 1 calc R . . . .
C36 C 0.1211(3) 0.71314(12) 0.8248(3) 0.0379(10) Uani 1 1 d . . . . .
H36 H 0.089010 0.735539 0.845889 0.045 Uiso 1 1 calc R . . . .
C37 C 0.2108(3) 0.72096(11) 0.8128(3) 0.0350(9) Uani 1 1 d . . . . .
H37 H 0.240195 0.748929 0.824199 0.042 Uiso 1 1 calc R . . . .
C38 C 0.2587(3) 0.68790(10) 0.7838(2) 0.0296(8) Uani 1 1 d . . . . .
H38 H 0.320862 0.693411 0.775387 0.035 Uiso 1 1 calc R . . . .
C39 C 0.2039(2) 0.63112(10) 0.4316(2) 0.0221(7) Uani 1 1 d . . . . .
C40 C 0.2094(3) 0.58677(11) 0.4219(3) 0.0365(9) Uani 1 1 d . . . . .
H40 H 0.237411 0.569112 0.474596 0.044 Uiso 1 1 calc R . . . .
C41 C 0.1741(3) 0.56804(12) 0.3356(3) 0.0442(11) Uani 1 1 d . . . . .
H41 H 0.179368 0.537697 0.329555 0.053 Uiso 1 1 calc R . . . .
C42 C 0.1316(3) 0.59318(12) 0.2587(3) 0.0408(10) Uani 1 1 d . . . . .
H42 H 0.108099 0.580296 0.199715 0.049 Uiso 1 1 calc R . . . .
C43 C 0.1235(3) 0.63712(12) 0.2681(3) 0.0396(10) Uani 1 1 d . . . . .
H43 H 0.093345 0.654568 0.215434 0.047 Uiso 1 1 calc R . . . .
C44 C 0.1593(3) 0.65594(11) 0.3539(3) 0.0323(9) Uani 1 1 d . . . . .
H44 H 0.153156 0.686258 0.359663 0.039 Uiso 1 1 calc R . . . .
C45 C 0.1725(2) 0.69617(10) 0.5498(2) 0.0227(7) Uani 1 1 d . . . . .
C46 C 0.0792(3) 0.68339(11) 0.5518(3) 0.0377(10) Uani 1 1 d . . . . .
H46 H 0.061966 0.653604 0.546073 0.045 Uiso 1 1 calc R . . . .
C47 C 0.0110(3) 0.71297(12) 0.5618(3) 0.0457(11) Uani 1 1 d . . . . .
H47 H -0.051566 0.703525 0.564949 0.055 Uiso 1 1 calc R . . . .
C48 C 0.0344(3) 0.75647(12) 0.5673(3) 0.0407(10) Uani 1 1 d . . . . .
H48 H -0.012758 0.777074 0.573024 0.049 Uiso 1 1 calc R . . . .
C49 C 0.1254(3) 0.76988(12) 0.5645(3) 0.0447(11) Uani 1 1 d . . . . .
H49 H 0.141407 0.799780 0.568485 0.054 Uiso 1 1 calc R . . . .
C50 C 0.1946(3) 0.73974(11) 0.5559(3) 0.0383(10) Uani 1 1 d . . . . .
H50 H 0.257727 0.749282 0.554325 0.046 Uiso 1 1 calc R . . . .
Na1 Na 0.50535(11) 0.86863(4) 0.70328(10) 0.0395(4) Uani 1 1 d . . . . .
O1 O 0.4945(2) 0.81488(8) 0.79924(19) 0.0476(7) Uani 1 1 d . . . . .
O2 O 0.66481(19) 0.86057(8) 0.82198(19) 0.0442(7) Uani 1 1 d . . . . .
O3 O 0.4656(2) 0.92797(9) 0.7754(2) 0.0524(8) Uani 1 1 d . . . . .
O4 O 0.5595(2) 0.93023(8) 0.64570(19) 0.0425(7) Uani 1 1 d . . . . .
O5 O 0.33929(19) 0.86047(8) 0.59645(18) 0.0428(7) Uani 1 1 d . . . . .
O6 O 0.51451(18) 0.82645(7) 0.58293(17) 0.0335(6) Uani 1 1 d . . . . .
C51 C 0.4032(3) 0.79627(14) 0.8004(3) 0.0581(13) Uani 1 1 d . . . . .
H51A H 0.381718 0.811261 0.845662 0.087 Uiso 1 1 calc GR . . . .
H51B H 0.414245 0.765642 0.816651 0.087 Uiso 1 1 calc GR . . . .
H51C H 0.350683 0.799082 0.739756 0.087 Uiso 1 1 calc GR . . . .
C52 C 0.5748(3) 0.81373(13) 0.8851(3) 0.0495(11) Uani 1 1 d . . . . .
H52A H 0.576519 0.785321 0.914654 0.059 Uiso 1 1 calc R . . . .
H52B H 0.564970 0.836393 0.925834 0.059 Uiso 1 1 calc R . . . .
C53 C 0.6706(3) 0.82114(13) 0.8694(3) 0.0558(12) Uani 1 1 d . . . . .
H53A H 0.727443 0.822242 0.928755 0.067 Uiso 1 1 calc R . . . .
H53B H 0.683105 0.797064 0.833094 0.067 Uiso 1 1 calc R . . . .
C54 C 0.7537(3) 0.86977(13) 0.8035(3) 0.0512(11) Uani 1 1 d . . . . .
H54A H 0.812126 0.868967 0.860657 0.077 Uiso 1 1 calc GR . . . .
H54B H 0.748122 0.898533 0.776014 0.077 Uiso 1 1 calc GR . . . .
H54C H 0.762249 0.848163 0.761015 0.077 Uiso 1 1 calc GR . . . .
C55 C 0.4514(4) 0.92388(16) 0.8608(3) 0.0822(18) Uani 1 1 d . . . . .
H55A H 0.404247 0.900184 0.857225 0.123 Uiso 1 1 calc GR . . . .
H55B H 0.423731 0.950869 0.874752 0.123 Uiso 1 1 calc GR . . . .
H55C H 0.516378 0.917753 0.909033 0.123 Uiso 1 1 calc GR . . . .
C56 C 0.5401(4) 0.95959(14) 0.7783(4) 0.0640(14) Uani 1 1 d . . . . .
H56A H 0.608057 0.948793 0.815647 0.077 Uiso 1 1 calc R . . . .
H56B H 0.527276 0.986461 0.806794 0.077 Uiso 1 1 calc R . . . .
C57 C 0.5357(4) 0.96863(12) 0.6835(3) 0.0583(13) Uani 1 1 d . . . . .
H57A H 0.467165 0.978647 0.645675 0.070 Uiso 1 1 calc R . . . .
H57B H 0.584523 0.991641 0.684239 0.070 Uiso 1 1 calc R . . . .
C58 C 0.5553(4) 0.93649(15) 0.5546(3) 0.0691(15) Uani 1 1 d . . . . .
H58A H 0.564808 0.908735 0.528652 0.104 Uiso 1 1 calc GR . . . .
H58B H 0.608923 0.956491 0.554431 0.104 Uiso 1 1 calc GR . . . .
H58C H 0.489479 0.948585 0.517895 0.104 Uiso 1 1 calc GR . . . .
C59 C 0.2694(3) 0.89456(15) 0.5879(3) 0.0680(15) Uani 1 1 d . . . . .
H59A H 0.268511 0.902097 0.648528 0.102 Uiso 1 1 calc GR . . . .
H59B H 0.201813 0.885268 0.548545 0.102 Uiso 1 1 calc GR . . . .
H59C H 0.289702 0.919835 0.560854 0.102 Uiso 1 1 calc GR . . . .
C60 C 0.3448(3) 0.84893(12) 0.5115(3) 0.0428(10) Uani 1 1 d . . . . .
H60A H 0.366285 0.874157 0.484031 0.051 Uiso 1 1 calc R . . . .
H60B H 0.277481 0.839620 0.469533 0.051 Uiso 1 1 calc R . . . .
C61 C 0.4186(3) 0.81318(13) 0.5244(3) 0.0524(12) Uani 1 1 d . . . . .
H61A H 0.396382 0.787806 0.550985 0.063 Uiso 1 1 calc R . . . .
H61B H 0.421780 0.804620 0.464514 0.063 Uiso 1 1 calc R . . . .
C62 C 0.5858(3) 0.79184(12) 0.6013(3) 0.0468(11) Uani 1 1 d . . . . .
H62A H 0.652339 0.802215 0.640783 0.070 Uiso 1 1 calc GR . . . .
H62B H 0.589813 0.781232 0.543611 0.070 Uiso 1 1 calc GR . . . .
H62C H 0.564028 0.768336 0.632048 0.070 Uiso 1 1 calc GR . . . .

loop_
_atom_site_aniso_label
_atom_site_aniso_U_11
_atom_site_aniso_U_22
_atom_site_aniso_U_33
_atom_site_aniso_U_23
_atom_site_aniso_U_13
_atom_site_aniso_U_12
Y1 0.01798(17) 0.02619(17) 0.0267(2) 0.00001(16) 0.00911(15) 0.00099(13)
S1 0.0280(5) 0.0261(5) 0.0323(6) -0.0047(4) 0.0117(4) -0.0033(4)
S2 0.0258(5) 0.0316(5) 0.0432(6) -0.0106(4) 0.0153(5) 0.0008(4)
S3 0.0224(5) 0.0375(5) 0.0230(5) 0.0048(4) 0.0069(4) 0.0045(4)
S4 0.0248(5) 0.0316(5) 0.0346(6) 0.0065(4) 0.0129(4) -0.0042(4)
P1 0.0228(5) 0.0243(5) 0.0293(6) -0.0014(4) 0.0123(4) 0.0023(4)
P2 0.0203(5) 0.0240(5) 0.0298(6) -0.0015(4) 0.0091(4) -0.0004(4)
P3 0.0194(4) 0.0236(4) 0.0215(5) 0.0024(4) 0.0086(4) 0.0013(3)
P4 0.0198(5) 0.0220(4) 0.0220(5) 0.0031(4) 0.0091(4) -0.0006(3)
C1 0.0178(17) 0.0241(17) 0.0242(19) -0.0001(15) 0.0057(15) 0.0004(13)
C2 0.029(2) 0.0281(19) 0.035(2) 0.0035(17) 0.0172(19) 0.0118(15)
C3 0.039(2) 0.045(2) 0.029(2) 0.0033(19) 0.015(2) 0.0131(18)
C4 0.055(3) 0.061(3) 0.034(3) 0.004(2) 0.020(2) 0.030(2)
C5 0.071(4) 0.065(3) 0.069(4) 0.030(3) 0.056(3) 0.038(3)
C6 0.066(3) 0.048(3) 0.100(4) 0.018(3) 0.063(3) 0.012(2)
C7 0.052(3) 0.031(2) 0.071(3) 0.002(2) 0.043(3) 0.0056(18)
C8 0.0270(19) 0.0204(17) 0.030(2) -0.0029(16) 0.0103(17) -0.0005(14)
C9 0.032(2) 0.034(2) 0.034(2) 0.0029(18) 0.0093(19) 0.0032(16)
C10 0.046(3) 0.038(2) 0.035(3) 0.0050(19) 0.011(2) -0.0030(18)
C11 0.048(3) 0.037(2) 0.035(3) 0.0031(19) -0.005(2) 0.0040(19)
C12 0.036(2) 0.034(2) 0.046(3) -0.007(2) 0.003(2) 0.0079(18)
C13 0.033(2) 0.031(2) 0.040(3) -0.0031(18) 0.014(2) 0.0055(16)
C14 0.0187(18) 0.0248(18) 0.037(2) 0.0000(17) 0.0123(17) 0.0045(14)
C15 0.029(2) 0.0272(19) 0.044(3) -0.0023(18) 0.018(2) 0.0029(15)
C16 0.035(2) 0.036(2) 0.055(3) 0.009(2) 0.028(2) 0.0079(18)
C17 0.034(2) 0.027(2) 0.081(4) 0.006(2) 0.033(3) -0.0014(17)
C18 0.030(2) 0.030(2) 0.066(3) -0.006(2) 0.020(2) -0.0028(16)
C19 0.027(2) 0.031(2) 0.050(3) -0.0048(19) 0.016(2) -0.0020(16)
C20 0.027(2) 0.0263(18) 0.033(2) -0.0032(17) 0.0063(18) -0.0070(15)
C21 0.031(2) 0.048(2) 0.050(3) 0.011(2) 0.012(2) -0.0053(18)
C22 0.034(3) 0.050(3) 0.069(4) 0.018(3) -0.004(3) -0.006(2)
C23 0.070(4) 0.061(3) 0.033(3) 0.006(2) -0.009(3) -0.013(3)
C24 0.088(4) 0.074(3) 0.031(3) 0.001(2) 0.018(3) 0.003(3)
C25 0.054(3) 0.058(3) 0.033(3) -0.002(2) 0.015(2) 0.009(2)
C26 0.0174(17) 0.0218(17) 0.030(2) 0.0014(15) 0.0099(16) 0.0022(13)
C27 0.0252(19) 0.0222(17) 0.024(2) 0.0026(15) 0.0143(17) 0.0023(14)
C28 0.031(2) 0.0266(18) 0.029(2) 0.0009(16) 0.0110(18) -0.0008(15)
C29 0.033(2) 0.032(2) 0.036(2) -0.0041(18) 0.0066(19) -0.0083(16)
C30 0.047(3) 0.032(2) 0.050(3) 0.002(2) 0.022(2) -0.0118(18)
C31 0.056(3) 0.045(2) 0.039(3) 0.017(2) 0.015(2) -0.011(2)
C32 0.037(2) 0.043(2) 0.026(2) 0.0084(18) 0.0069(19) -0.0078(18)
C33 0.0237(18) 0.0253(17) 0.0216(19) 0.0029(15) 0.0098(16) 0.0025(14)
C34 0.026(2) 0.032(2) 0.042(2) -0.0027(18) 0.0165(19) -0.0033(15)
C35 0.031(2) 0.051(2) 0.050(3) -0.007(2) 0.024(2) -0.0003(18)
C36 0.036(2) 0.039(2) 0.042(3) -0.0016(19) 0.019(2) 0.0124(18)
C37 0.038(2) 0.0265(19) 0.044(3) 0.0011(18) 0.019(2) 0.0020(16)
C38 0.029(2) 0.0289(19) 0.037(2) 0.0014(17) 0.0182(19) -0.0008(15)
C39 0.0199(17) 0.0280(18) 0.0198(19) -0.0001(15) 0.0085(15) -0.0034(14)
C40 0.045(2) 0.031(2) 0.028(2) 0.0018(18) 0.007(2) 0.0030(17)
C41 0.055(3) 0.034(2) 0.036(3) -0.010(2) 0.008(2) 0.0021(19)
C42 0.043(2) 0.049(2) 0.027(2) -0.011(2) 0.008(2) -0.0008(19)
C43 0.041(2) 0.047(2) 0.025(2) 0.0056(19) 0.0039(19) 0.0010(19)
C44 0.040(2) 0.0278(19) 0.027(2) 0.0036(17) 0.0104(19) 0.0014(16)
C45 0.0244(18) 0.0243(18) 0.0173(19) 0.0018(15) 0.0048(16) 0.0023(14)
C46 0.025(2) 0.031(2) 0.057(3) -0.0021(19) 0.015(2) 0.0005(16)
C47 0.029(2) 0.043(2) 0.069(3) 0.000(2) 0.023(2) 0.0058(18)
C48 0.046(3) 0.041(2) 0.041(3) 0.001(2) 0.023(2) 0.0167(19)
C49 0.061(3) 0.027(2) 0.057(3) 0.004(2) 0.034(3) 0.0055(19)
C50 0.044(2) 0.028(2) 0.053(3) 0.0008(19) 0.030(2) -0.0004(17)
Na1 0.0428(9) 0.0416(8) 0.0346(9) -0.0034(7) 0.0142(8) 0.0018(7)
O1 0.0462(18) 0.0587(18) 0.0402(19) 0.0035(14) 0.0182(16) -0.0104(14)
O2 0.0377(17) 0.0405(16) 0.054(2) 0.0018(14) 0.0158(15) 0.0013(12)
O3 0.0525(19) 0.0563(18) 0.053(2) -0.0158(16) 0.0237(17) 0.0039(15)
O4 0.0484(18) 0.0365(15) 0.0421(19) -0.0029(13) 0.0153(15) 0.0004(12)
O5 0.0355(16) 0.0575(17) 0.0374(17) 0.0000(14) 0.0155(14) 0.0093(13)
O6 0.0314(15) 0.0312(13) 0.0380(17) -0.0038(12) 0.0124(13) 0.0006(11)
C51 0.056(3) 0.064(3) 0.067(4) 0.001(3) 0.038(3) -0.014(2)
C52 0.066(3) 0.045(2) 0.041(3) 0.004(2) 0.022(3) 0.002(2)
C53 0.059(3) 0.056(3) 0.045(3) 0.005(2) 0.009(3) 0.005(2)
C54 0.043(3) 0.062(3) 0.049(3) -0.012(2) 0.016(2) -0.002(2)
C55 0.120(5) 0.081(4) 0.065(4) -0.013(3) 0.056(4) 0.023(3)
C56 0.066(3) 0.050(3) 0.078(4) -0.036(3) 0.028(3) 0.000(2)
C57 0.064(3) 0.034(2) 0.078(4) -0.010(2) 0.027(3) -0.001(2)
C58 0.084(4) 0.076(3) 0.048(3) 0.006(3) 0.024(3) -0.021(3)
C59 0.046(3) 0.084(3) 0.071(4) -0.018(3) 0.017(3) 0.024(3)
C60 0.038(2) 0.051(2) 0.038(3) -0.003(2) 0.010(2) 0.0014(19)
C61 0.033(2) 0.057(3) 0.061(3) -0.026(2) 0.010(2) -0.001(2)
C62 0.043(3) 0.042(2) 0.056(3) -0.005(2) 0.018(2) 0.0117(19)

loop_
_atom_type_symbol
_atom_type_description
_atom_type_scat_dispersion_real
_atom_type_scat_dispersion_imag
_atom_type_scat_source
C C 0.0033 0.0016 'International Tables Vol C Tables 4.2.6.8 and 6.1.1.4'
H H 0.0000 0.0000 'International Tables Vol C Tables 4.2.6.8 and 6.1.1.4'
Na Na 0.0362 0.0249 'International Tables Vol C Tables 4.2.6.8 and 6.1.1.4'
O O 0.0106 0.0060 'International Tables Vol C Tables 4.2.6.8 and 6.1.1.4'
P P 0.1023 0.0942 'International Tables Vol C Tables 4.2.6.8 and 6.1.1.4'
S S 0.1246 0.1234 'International Tables Vol C Tables 4.2.6.8 and 6.1.1.4'
Y Y -2.7962 3.5667 'International Tables Vol C Tables 4.2.6.8 and 6.1.1.4'

loop_
_exptl_crystal_face_index_h
_exptl_crystal_face_index_k
_exptl_crystal_face_index_l
_exptl_crystal_face_perp_dist
-2 -43 0 0.1675
-8 -21 19 0.2395
-5 26 18 0.3452
3 43 -1 0.3086
7 26 -18 0.2062
-4 -43 0 0.1681
-9 -17 20 0.2416
9 26 -17 0.1991
8 -4 -22 0.2874
12 24 -16 0.1936
6 40 3 0.2822
-7 -40 -1 0.1777
-12 -15 19 0.2246
18 -17 -1 0.0768
-17 16 1 0.1665
-12 1 -12 0.1988
19 -4 -3 0.0744
9 -6 14 0.2094

loop_
_geom_angle_atom_site_label_1
_geom_angle_atom_site_label_2
_geom_angle_atom_site_label_3
_geom_angle
_geom_angle_site_symmetry_1
_geom_angle_site_symmetry_3
_geom_angle_publ_flag
S1 Y1 S2 138.70(3) . . ?
S1 Y1 S3 97.92(3) . . ?
S3 Y1 S2 88.78(3) . . ?
S4 Y1 S1 108.64(3) . . ?
S4 Y1 S2 93.73(3) . . ?
S4 Y1 S3 135.32(3) . . ?
C1 Y1 S1 70.29(7) . . ?
C1 Y1 S2 70.08(8) . . ?
C1 Y1 S3 115.39(8) . . ?
C1 Y1 S4 107.27(8) . . ?
C1 Y1 C26 164.03(10) . . ?
C26 Y1 S1 94.66(7) . . ?
C26 Y1 S2 125.70(7) . . ?
C26 Y1 S3 70.84(8) . . ?
C26 Y1 S4 71.75(8) . . ?
P1 S1 Y1 80.22(4) . . ?
P2 S2 Y1 79.24(4) . . ?
P3 S3 Y1 79.83(4) . . ?
P4 S4 Y1 80.21(4) . . ?
C1 P1 S1 108.41(12) . . ?
C1 P1 C2 114.17(16) . . ?
C1 P1 C8 113.91(16) . . ?
C2 P1 S1 108.02(13) . . ?
C2 P1 C8 102.40(15) . . ?
C8 P1 S1 109.67(11) . . ?
C1 P2 S2 109.35(12) . . ?
C1 P2 C14 112.55(16) . . ?
C1 P2 C20 115.77(16) . . ?
C14 P2 S2 106.38(10) . . ?
C20 P2 S2 108.42(12) . . ?
C20 P2 C14 103.84(16) . . ?
C26 P3 S3 110.34(12) . . ?
C26 P3 C27 115.07(16) . . ?
C26 P3 C33 114.54(15) . . ?
C27 P3 S3 107.08(12) . . ?
C27 P3 C33 101.82(14) . . ?
C33 P3 S3 107.30(12) . . ?
C26 P4 S4 111.22(12) . . ?
C26 P4 C39 111.25(16) . . ?
C26 P4 C45 117.08(15) . . ?
C39 P4 S4 104.70(11) . . ?
C39 P4 C45 103.96(15) . . ?
C45 P4 S4 107.69(11) . . ?
P1 C1 Y1 99.44(14) . . ?
P2 C1 Y1 99.83(14) . . ?
P2 C1 P1 144.9(2) . . ?
C3 C2 P1 121.7(3) . . ?
C7 C2 P1 118.8(3) . . ?
C7 C2 C3 119.4(3) . . ?
C2 C3 H3 120.2 . . ?
C2 C3 C4 119.6(4) . . ?
C4 C3 H3 120.2 . . ?
C3 C4 H4 119.7 . . ?
C5 C4 C3 120.6(4) . . ?
C5 C4 H4 119.7 . . ?
C4 C5 H5 120.0 . . ?
C4 C5 C6 120.1(4) . . ?
C6 C5 H5 120.0 . . ?
C5 C6 H6 119.9 . . ?
C5 C6 C7 120.3(4) . . ?
C7 C6 H6 119.9 . . ?
C2 C7 C6 120.0(4) . . ?
C2 C7 H7 120.0 . . ?
C6 C7 H7 120.0 . . ?
C9 C8 P1 118.5(3) . . ?
C13 C8 P1 123.4(3) . . ?
C13 C8 C9 118.0(3) . . ?
C8 C9 H9 119.5 . . ?
C10 C9 C8 121.0(4) . . ?
C10 C9 H9 119.5 . . ?
C9 C10 H10 120.0 . . ?
C9 C10 C11 119.9(4) . . ?
C11 C10 H10 120.0 . . ?
C10 C11 H11 120.1 . . ?
C12 C11 C10 119.7(4) . . ?
C12 C11 H11 120.1 . . ?
C11 C12 H12 119.7 . . ?
C11 C12 C13 120.5(4) . . ?
C13 C12 H12 119.7 . . ?
C8 C13 H13 119.6 . . ?
C12 C13 C8 120.8(4) . . ?
C12 C13 H13 119.6 . . ?
C15 C14 P2 118.1(3) . . ?
C15 C14 C19 119.0(3) . . ?
C19 C14 P2 122.8(3) . . ?
C14 C15 H15 119.7 . . ?
C14 C15 C16 120.5(4) . . ?
C16 C15 H15 119.7 . . ?
C15 C16 H16 120.1 . . ?
C17 C16 C15 119.7(4) . . ?
C17 C16 H16 120.1 . . ?
C16 C17 H17 119.8 . . ?
C16 C17 C18 120.5(4) . . ?
C18 C17 H17 119.8 . . ?
C17 C18 H18 120.1 . . ?
C17 C18 C19 119.8(4) . . ?
C19 C18 H18 120.1 . . ?
C14 C19 H19 119.8 . . ?
C18 C19 C14 120.5(4) . . ?
C18 C19 H19 119.8 . . ?
C21 C20 P2 119.8(3) . . ?
C25 C20 P2 121.4(3) . . ?
C25 C20 C21 118.5(4) . . ?
C20 C21 H21 120.2 . . ?
C20 C21 C22 119.6(4) . . ?
C22 C21 H21 120.2 . . ?
C21 C22 H22 119.4 . . ?
C23 C22 C21 121.2(4) . . ?
C23 C22 H22 119.4 . . ?
C22 C23 H23 120.2 . . ?
C22 C23 C24 119.5(5) . . ?
C24 C23 H23 120.2 . . ?
C23 C24 H24 119.9 . . ?
C23 C24 C25 120.2(5) . . ?
C25 C24 H24 119.9 . . ?
C20 C25 C24 120.8(4) . . ?
C20 C25 H25 119.6 . . ?
C24 C25 H25 119.6 . . ?
P3 C26 Y1 97.37(15) . . ?
P4 C26 Y1 96.73(13) . . ?
P4 C26 P3 141.5(2) . . ?
C28 C27 P3 120.0(3) . . ?
C28 C27 C32 118.4(3) . . ?
C32 C27 P3 121.5(3) . . ?
C27 C28 H28 119.4 . . ?
C27 C28 C29 121.2(3) . . ?
C29 C28 H28 119.4 . . ?
C28 C29 H29 120.2 . . ?
C30 C29 C28 119.6(4) . . ?
C30 C29 H29 120.2 . . ?
C29 C30 H30 120.0 . . ?
C29 C30 C31 120.1(3) . . ?
C31 C30 H30 120.0 . . ?
C30 C31 H31 120.1 . . ?
C30 C31 C32 119.8(4) . . ?
C32 C31 H31 120.1 . . ?
C27 C32 C31 120.8(4) . . ?
C27 C32 H32 119.6 . . ?
C31 C32 H32 119.6 . . ?
C34 C33 P3 124.0(2) . . ?
C34 C33 C38 118.8(3) . . ?
C38 C33 P3 117.1(2) . . ?
C33 C34 H34 119.7 . . ?
C33 C34 C35 120.6(3) . . ?
C35 C34 H34 119.7 . . ?
C34 C35 H35 119.9 . . ?
C36 C35 C34 120.1(3) . . ?
C36 C35 H35 119.9 . . ?
C35 C36 H36 119.9 . . ?
C37 C36 C35 120.1(3) . . ?
C37 C36 H36 119.9 . . ?
C36 C37 H37 120.1 . . ?
C36 C37 C38 119.8(3) . . ?
C38 C37 H37 120.1 . . ?
C33 C38 C37 120.6(3) . . ?
C33 C38 H38 119.7 . . ?
C37 C38 H38 119.7 . . ?
C40 C39 P4 119.1(3) . . ?
C44 C39 P4 122.2(3) . . ?
C44 C39 C40 118.6(3) . . ?
C39 C40 H40 119.8 . . ?
C39 C40 C41 120.3(3) . . ?
C41 C40 H40 119.8 . . ?
C40 C41 H41 119.8 . . ?
C42 C41 C40 120.5(4) . . ?
C42 C41 H41 119.8 . . ?
C41 C42 H42 120.3 . . ?
C43 C42 C41 119.4(4) . . ?
C43 C42 H42 120.3 . . ?
C42 C43 H43 119.9 . . ?
C42 C43 C44 120.2(4) . . ?
C44 C43 H43 119.9 . . ?
C39 C44 H44 119.6 . . ?
C43 C44 C39 120.9(3) . . ?
C43 C44 H44 119.6 . . ?
C46 C45 P4 119.3(2) . . ?
C50 C45 P4 122.6(3) . . ?
C50 C45 C46 118.1(3) . . ?
C45 C46 H46 119.3 . . ?
C47 C46 C45 121.5(3) . . ?
C47 C46 H46 119.3 . . ?
C46 C47 H47 120.3 . . ?
C46 C47 C48 119.5(4) . . ?
C48 C47 H47 120.3 . . ?
C47 C48 H48 120.0 . . ?
C49 C48 C47 120.1(3) . . ?
C49 C48 H48 120.0 . . ?
C48 C49 H49 120.0 . . ?
C48 C49 C50 120.1(3) . . ?
C50 C49 H49 120.0 . . ?
C45 C50 C49 120.8(3) . . ?
C45 C50 H50 119.6 . . ?
C49 C50 H50 119.6 . . ?
O1 Na1 O2 71.10(10) . . ?
O1 Na1 O3 99.98(12) . . ?
O1 Na1 O4 161.93(13) . . ?
O1 Na1 O5 96.02(11) . . ?
O1 Na1 O6 99.07(10) . . ?
O3 Na1 O2 91.73(11) . . ?
O3 Na1 O4 73.28(10) . . ?
O3 Na1 O5 94.37(11) . . ?
O3 Na1 O6 157.77(12) . . ?
O4 Na1 O2 92.07(10) . . ?
O4 Na1 O5 101.15(11) . . ?
O5 Na1 O2 166.56(11) . . ?
O6 Na1 O2 105.24(10) . . ?
O6 Na1 O4 91.54(10) . . ?
O6 Na1 O5 72.29(10) . . ?
C51 O1 Na1 125.3(3) . . ?
C52 O1 Na1 115.0(2) . . ?
C52 O1 C51 113.9(3) . . ?
C53 O2 Na1 111.3(2) . . ?
C54 O2 Na1 119.1(2) . . ?
C54 O2 C53 112.9(3) . . ?
C55 O3 Na1 121.5(3) . . ?
C55 O3 C56 112.3(4) . . ?
C56 O3 Na1 104.7(2) . . ?
C57 O4 Na1 111.3(2) . . ?
C58 O4 Na1 126.4(2) . . ?
C58 O4 C57 111.8(3) . . ?
C59 O5 Na1 118.1(2) . . ?
C60 O5 Na1 108.7(2) . . ?
C60 O5 C59 111.8(3) . . ?
C61 O6 Na1 111.9(2) . . ?
C61 O6 C62 111.3(3) . . ?
C62 O6 Na1 119.7(2) . . ?
O1 C51 H51A 109.5 . . ?
O1 C51 H51B 109.5 . . ?
O1 C51 H51C 109.5 . . ?
H51A C51 H51B 109.5 . . ?
H51A C51 H51C 109.5 . . ?
H51B C51 H51C 109.5 . . ?
O1 C52 H52A 110.0 . . ?
O1 C52 H52B 110.0 . . ?
O1 C52 C53 108.3(3) . . ?
H52A C52 H52B 108.4 . . ?
C53 C52 H52A 110.0 . . ?
C53 C52 H52B 110.0 . . ?
O2 C53 C52 109.5(3) . . ?
O2 C53 H53A 109.8 . . ?
O2 C53 H53B 109.8 . . ?
C52 C53 H53A 109.8 . . ?
C52 C53 H53B 109.8 . . ?
H53A C53 H53B 108.2 . . ?
O2 C54 H54A 109.5 . . ?
O2 C54 H54B 109.5 . . ?
O2 C54 H54C 109.5 . . ?
H54A C54 H54B 109.5 . . ?
H54A C54 H54C 109.5 . . ?
H54B C54 H54C 109.5 . . ?
O3 C55 H55A 109.5 . . ?
O3 C55 H55B 109.5 . . ?
O3 C55 H55C 109.5 . . ?
H55A C55 H55B 109.5 . . ?
H55A C55 H55C 109.5 . . ?
H55B C55 H55C 109.5 . . ?
O3 C56 H56A 109.9 . . ?
O3 C56 H56B 109.9 . . ?
O3 C56 C57 109.1(4) . . ?
H56A C56 H56B 108.3 . . ?
C57 C56 H56A 109.9 . . ?
C57 C56 H56B 109.9 . . ?
O4 C57 C56 108.9(3) . . ?
O4 C57 H57A 109.9 . . ?
O4 C57 H57B 109.9 . . ?
C56 C57 H57A 109.9 . . ?
C56 C57 H57B 109.9 . . ?
H57A C57 H57B 108.3 . . ?
O4 C58 H58A 109.5 . . ?
O4 C58 H58B 109.5 . . ?
O4 C58 H58C 109.5 . . ?
H58A C58 H58B 109.5 . . ?
H58A C58 H58C 109.5 . . ?
H58B C58 H58C 109.5 . . ?
O5 C59 H59A 109.5 . . ?
O5 C59 H59B 109.5 . . ?
O5 C59 H59C 109.5 . . ?
H59A C59 H59B 109.5 . . ?
H59A C59 H59C 109.5 . . ?
H59B C59 H59C 109.5 . . ?
O5 C60 H60A 109.8 . . ?
O5 C60 H60B 109.8 . . ?
O5 C60 C61 109.5(3) . . ?
H60A C60 H60B 108.2 . . ?
C61 C60 H60A 109.8 . . ?
C61 C60 H60B 109.8 . . ?
O6 C61 C60 110.0(3) . . ?
O6 C61 H61A 109.7 . . ?
O6 C61 H61B 109.7 . . ?
C60 C61 H61A 109.7 . . ?
C60 C61 H61B 109.7 . . ?
H61A C61 H61B 108.2 . . ?
O6 C62 H62A 109.5 . . ?
O6 C62 H62B 109.5 . . ?
O6 C62 H62C 109.5 . . ?
H62A C62 H62B 109.5 . . ?
H62A C62 H62C 109.5 . . ?
H62B C62 H62C 109.5 . . ?

loop_
_geom_bond_atom_site_label_1
_geom_bond_atom_site_label_2
_geom_bond_distance
_geom_bond_site_symmetry_2
_geom_bond_publ_flag
Y1 S1 2.7699(9) . ?
Y1 S2 2.8126(10) . ?
Y1 S3 2.7762(9) . ?
Y1 S4 2.7366(10) . ?
Y1 C1 2.409(3) . ?
Y1 C26 2.464(3) . ?
S1 P1 2.0248(13) . ?
S2 P2 2.0317(12) . ?
S3 P3 2.0424(13) . ?
S4 P4 2.0406(12) . ?
P1 C1 1.659(3) . ?
P1 C2 1.821(3) . ?
P1 C8 1.826(4) . ?
P2 C1 1.655(3) . ?
P2 C14 1.831(3) . ?
P2 C20 1.823(4) . ?
P3 C26 1.661(3) . ?
P3 C27 1.832(3) . ?
P3 C33 1.838(3) . ?
P4 C26 1.652(3) . ?
P4 C39 1.820(3) . ?
P4 C45 1.826(3) . ?
C2 C3 1.388(5) . ?
C2 C7 1.385(5) . ?
C3 H3 0.9500 . ?
C3 C4 1.397(5) . ?
C4 H4 0.9500 . ?
C4 C5 1.361(6) . ?
C5 H5 0.9500 . ?
C5 C6 1.376(6) . ?
C6 H6 0.9500 . ?
C6 C7 1.388(5) . ?
C7 H7 0.9500 . ?
C8 C9 1.394(5) . ?
C8 C13 1.394(4) . ?
C9 H9 0.9500 . ?
C9 C10 1.384(5) . ?
C10 H10 0.9500 . ?
C10 C11 1.384(5) . ?
C11 H11 0.9500 . ?
C11 C12 1.373(5) . ?
C12 H12 0.9500 . ?
C12 C13 1.380(5) . ?
C13 H13 0.9500 . ?
C14 C15 1.387(5) . ?
C14 C19 1.389(5) . ?
C15 H15 0.9500 . ?
C15 C16 1.391(5) . ?
C16 H16 0.9500 . ?
C16 C17 1.372(5) . ?
C17 H17 0.9500 . ?
C17 C18 1.383(6) . ?
C18 H18 0.9500 . ?
C18 C19 1.384(5) . ?
C19 H19 0.9500 . ?
C20 C21 1.392(5) . ?
C20 C25 1.387(5) . ?
C21 H21 0.9500 . ?
C21 C22 1.394(6) . ?
C22 H22 0.9500 . ?
C22 C23 1.366(6) . ?
C23 H23 0.9500 . ?
C23 C24 1.370(6) . ?
C24 H24 0.9500 . ?
C24 C25 1.391(6) . ?
C25 H25 0.9500 . ?
C27 C28 1.384(5) . ?
C27 C32 1.387(4) . ?
C28 H28 0.9500 . ?
C28 C29 1.391(4) . ?
C29 H29 0.9500 . ?
C29 C30 1.379(5) . ?
C30 H30 0.9500 . ?
C30 C31 1.380(5) . ?
C31 H31 0.9500 . ?
C31 C32 1.394(5) . ?
C32 H32 0.9500 . ?
C33 C34 1.378(4) . ?
C33 C38 1.388(4) . ?
C34 H34 0.9500 . ?
C34 C35 1.385(4) . ?
C35 H35 0.9500 . ?
C35 C36 1.377(5) . ?
C36 H36 0.9500 . ?
C36 C37 1.369(5) . ?
C37 H37 0.9500 . ?
C37 C38 1.389(4) . ?
C38 H38 0.9500 . ?
C39 C40 1.387(4) . ?
C39 C44 1.387(5) . ?
C40 H40 0.9500 . ?
C40 C41 1.389(5) . ?
C41 H41 0.9500 . ?
C41 C42 1.379(5) . ?
C42 H42 0.9500 . ?
C42 C43 1.378(5) . ?
C43 H43 0.9500 . ?
C43 C44 1.384(5) . ?
C44 H44 0.9500 . ?
C45 C46 1.390(4) . ?
C45 C50 1.381(4) . ?
C46 H46 0.9500 . ?
C46 C47 1.380(5) . ?
C47 H47 0.9500 . ?
C47 C48 1.383(5) . ?
C48 H48 0.9500 . ?
C48 C49 1.369(5) . ?
C49 H49 0.9500 . ?
C49 C50 1.394(5) . ?
C50 H50 0.9500 . ?
Na1 O1 2.282(3) . ?
Na1 O2 2.374(3) . ?
Na1 O3 2.327(3) . ?
Na1 O4 2.350(3) . ?
Na1 O5 2.366(3) . ?
Na1 O6 2.331(3) . ?
O1 C51 1.421(4) . ?
O1 C52 1.419(5) . ?
O2 C53 1.416(4) . ?
O2 C54 1.415(4) . ?
O3 C55 1.423(5) . ?
O3 C56 1.428(5) . ?
O4 C57 1.420(4) . ?
O4 C58 1.417(5) . ?
O5 C59 1.420(4) . ?
O5 C60 1.403(4) . ?
O6 C61 1.404(4) . ?
O6 C62 1.430(4) . ?
C51 H51A 0.9800 . ?
C51 H51B 0.9800 . ?
C51 H51C 0.9800 . ?
C52 H52A 0.9900 . ?
C52 H52B 0.9900 . ?
C52 C53 1.479(5) . ?
C53 H53A 0.9900 . ?
C53 H53B 0.9900 . ?
C54 H54A 0.9800 . ?
C54 H54B 0.9800 . ?
C54 H54C 0.9800 . ?
C55 H55A 0.9800 . ?
C55 H55B 0.9800 . ?
C55 H55C 0.9800 . ?
C56 H56A 0.9900 . ?
C56 H56B 0.9900 . ?
C56 C57 1.489(6) . ?
C57 H57A 0.9900 . ?
C57 H57B 0.9900 . ?
C58 H58A 0.9800 . ?
C58 H58B 0.9800 . ?
C58 H58C 0.9800 . ?
C59 H59A 0.9800 . ?
C59 H59B 0.9800 . ?
C59 H59C 0.9800 . ?
C60 H60A 0.9900 . ?
C60 H60B 0.9900 . ?
C60 C61 1.485(5) . ?
C61 H61A 0.9900 . ?
C61 H61B 0.9900 . ?
C62 H62A 0.9800 . ?
C62 H62B 0.9800 . ?
C62 H62C 0.9800 . ?

loop_
_exptl_oxdiff_crystal_face_indexfrac_h
_exptl_oxdiff_crystal_face_indexfrac_k
_exptl_oxdiff_crystal_face_indexfrac_l
_exptl_oxdiff_crystal_face_x
_exptl_oxdiff_crystal_face_y
_exptl_oxdiff_crystal_face_z
-2.0000 -42.9997 -0.0000 0.4075 -0.7609 0.4865
-8.0000 -20.9998 19.0000 0.4232 -0.7368 -0.5120
-5.0000 25.9999 18.0000 -0.0560 0.1052 -1.0050
3.0000 42.9997 -1.0000 -0.4506 0.7675 -0.4480
7.0000 25.9998 -18.0000 -0.4159 0.8233 0.4173
-4.0000 -42.9997 -0.0000 0.5068 -0.7208 0.4895
-9.0000 -16.9998 20.0000 0.4377 -0.6689 -0.5955
9.0000 25.9998 -17.0000 -0.5218 0.7566 0.3742
8.0000 -4.0001 -22.0000 -0.2244 0.3510 0.9131
12.0000 23.9997 -16.0000 -0.6631 0.6327 0.3522
6.0000 39.9997 3.0000 -0.6044 0.5450 -0.5788
-7.0000 -39.9997 -1.0000 0.6409 -0.5782 0.5003
-12.0000 -14.9998 19.0000 0.5789 -0.5449 -0.5734
18.0000 -17.0000 -1.0000 -0.7658 -0.6506 0.2041
-17.0000 16.0000 1.0000 0.7233 0.6119 -0.1944
-12.0000 1.0001 -12.0000 0.6677 0.5785 0.4869
19.0000 -4.0001 -3.0000 -0.8956 -0.3752 0.1364
9.0000 -6.0000 14.0000 -0.4960 -0.6647 -0.5062
